data_1537156
loop_
_publ_author_name
'Zubkov, V.G.'
'Perelyaev, V.A.'
'Berger, I.F.'
'Voronin, V.I.'
'Shveikin, G.P.'
'Kontsevaya, I.A.'

_publ_section_title
;
 Neutron scattering study of the niobium monoxide intergrowth phases in
 niobium bronze.
;
_journal_name_full 'Doklady Akademii Nauk SSSR'
_journal_page_first 615
_journal_page_last 618
_journal_volume 312
_journal_year 1990
_chemical_formula_sum 'Ba2 Nb5 O9'
_space_group_IT_number 123
_symmetry_space_group_name_Hall '-P 4 2'
_symmetry_space_group_name_H-M 'P 4/m m m'
_cell_angle_alpha 90
_cell_angle_beta 90
_cell_angle_gamma 90
_cell_formula_units_Z 1
_cell_length_a 4.1655
_cell_length_b 4.1655
_cell_length_c 12.215
_cell_volume 211.947
_citation_journal_id_ASTM DANKAS
_cod_data_source_file Zubkov_DANKAS_1990_1066.cif
_cod_data_source_block Ba2Nb5O9
_cod_original_cell_volume 211.9473
_cod_database_code 1537156

loop_
_symmetry_equiv_pos_as_xyz
x,y,z
-y,x,z
-x,-y,z
y,-x,z
x,-y,-z
y,x,-z
-x,y,-z
-y,-x,-z
-x,-y,-z
y,-x,-z
x,y,-z
-y,x,-z
-x,y,z
-y,-x,z
x,-y,z
y,x,z

loop_
_atom_site_label
_atom_site_type_symbol
_atom_site_fract_x
_atom_site_fract_y
_atom_site_fract_z
_atom_site_occupancy
_atom_site_U_iso_or_equiv
Ba1 Ba+2 0 0 0.1661 1 0.0
Nb1 Nb+2 0 0.5 0.5 1 0.0
O1 O-2 0.5 0 0 0.982 0.0
Nb3 Nb+2 0.5 0.5 0 1 0.0
O3 O-2 0.5 0 0.3272 1 0.0
O2 O-2 0.5 0.5 0.1598 0.986 0.0
Nb2 Nb+2 0.5 0.5 0.3351 1 0.0
O4 O-2 0 0 0.5 1 0.0
